data_7209990
loop_
_publ_author_name
'Pan, Jie'
'Jiang, Fei-Long'
'Yuan, Da-Qiang'
'Shan, Xiao-Chen'
'Wu, Ming-Yan'
'Zhou, Kang'
'Gai, Yan-Li'
'Li, Xing-Jun'
'Hong, Mao-Chun'

_publ_section_title
;
 The 3D porous metal--organic frameworks based on bis(pyrazinyl)--trizole:
 structures, photoluminescence and gas adsorption properties
;
_journal_issue 28
_journal_name_full CrystEngComm
_journal_page_first 5673
_journal_paper_doi 10.1039/c3ce40574e
_journal_volume 15
_journal_year 2013
_chemical_formula_sum 'C27 H27 Cd2 N9 O9'
_chemical_formula_weight 846.38
_chemical_name_systematic
; 
 ? 
;
_space_group_IT_number 15
_symmetry_cell_setting monoclinic
_symmetry_space_group_name_Hall '-C 2yc'
_symmetry_space_group_name_H-M 'C 1 2/c 1'
_atom_sites_solution_hydrogens geom
_atom_sites_solution_primary direct
_atom_sites_solution_secondary difmap
_audit_creation_method SHELXL-97
_cell_angle_alpha 90.00
_cell_angle_beta 97.174(4)
_cell_angle_gamma 90.00
_cell_formula_units_Z 8
_cell_length_a 20.730(8)
_cell_length_b 14.751(5)
_cell_length_c 20.709(8)
_cell_measurement_reflns_used 7141
_cell_measurement_temperature 293(2)
_cell_measurement_theta_max 27.4778
_cell_measurement_theta_min 2.5152
_cell_volume 6283(4)
_computing_cell_refinement CrystalClear
_computing_data_collection 'CrystalClear (Rigaku, 2000)'
_computing_data_reduction CrystalClear
_computing_molecular_graphics 'SHELXL-97 (Sheldrick, 1997)'
_computing_publication_material 'SHELXL-97 (Sheldrick, 1997)'
_computing_structure_refinement 'SHELXL-97 (Sheldrick, 1997)'
_computing_structure_solution 'SHELXS-97 (Sheldrick, 1990)'
_diffrn_ambient_temperature 293(2)
_diffrn_measured_fraction_theta_full 0.996
_diffrn_measured_fraction_theta_max 0.996
_diffrn_measurement_device_type Mercury
_diffrn_measurement_method CCD_Profile_fitting
_diffrn_radiation_monochromator graphite
_diffrn_radiation_source 'fine-focus sealed tube'
_diffrn_radiation_type MoK\a
_diffrn_radiation_wavelength 0.71073
_diffrn_reflns_av_R_equivalents 0.0415
_diffrn_reflns_av_sigmaI/netI 0.0394
_diffrn_reflns_limit_h_max 25
_diffrn_reflns_limit_h_min -24
_diffrn_reflns_limit_k_max 17
_diffrn_reflns_limit_k_min -17
_diffrn_reflns_limit_l_max 25
_diffrn_reflns_limit_l_min -25
_diffrn_reflns_number 18081
_diffrn_reflns_theta_full 25.50
_diffrn_reflns_theta_max 25.50
_diffrn_reflns_theta_min 2.03
_exptl_absorpt_coefficient_mu 1.421
_exptl_absorpt_correction_T_max 0.8046
_exptl_absorpt_correction_T_min 0.6918
_exptl_absorpt_correction_type multi-scan
_exptl_absorpt_process_details 'CrystalClear (Rigaku Inc., 2007)'
_exptl_crystal_colour 'light yellow'
_exptl_crystal_density_diffrn 1.790
_exptl_crystal_density_method 'not measured'
_exptl_crystal_description block
_exptl_crystal_F_000 3360
_exptl_crystal_size_max 0.28
_exptl_crystal_size_mid 0.21
_exptl_crystal_size_min 0.16
_refine_diff_density_max 1.045
_refine_diff_density_min -1.038
_refine_diff_density_rms 0.116
_refine_ls_extinction_method none
_refine_ls_goodness_of_fit_ref 1.081
_refine_ls_hydrogen_treatment constr
_refine_ls_matrix_type full
_refine_ls_number_parameters 432
_refine_ls_number_reflns 5836
_refine_ls_number_restraints 7
_refine_ls_restrained_S_all 1.081
_refine_ls_R_factor_all 0.0801
_refine_ls_R_factor_gt 0.0626
_refine_ls_shift/su_max 0.002
_refine_ls_shift/su_mean 0.000
_refine_ls_structure_factor_coef Fsqd
_refine_ls_weighting_details 'calc w=1/[\s^2^(Fo^2^)+(0.1100P)^2^+45.8723P] where P=(Fo^2^+2Fc^2^)/3'
_refine_ls_weighting_scheme calc
_refine_ls_wR_factor_gt 0.1886
_refine_ls_wR_factor_ref 0.2053
_reflns_number_gt 4736
_reflns_number_total 5836
_reflns_threshold_expression >2sigma(I)
_cod_data_source_file c3ce40574e.txt
_cod_data_source_block 2
_cod_depositor_comments
;
The following automatic conversions were performed:

'_exptl_absorpt_correction_type' value 'Multi-scan' changed to
'multi-scan' according to
/home/saulius/struct/CIF-dictionaries/cif_core.dic dictionary named
'cif_core.dic' version 2.4.2 from 2011-04-26.

Automatic conversion script
Id: cif_fix_values 1891 2012-01-12 08:04:46Z andrius 
;
_cod_original_sg_symbol_H-M C2/c
_cod_database_code 7209990

loop_
_symmetry_equiv_pos_as_xyz
'x, y, z'
'-x, y, -z+1/2'
'x+1/2, y+1/2, z'
'-x+1/2, y+1/2, -z+1/2'
'-x, -y, -z'
'x, -y, z-1/2'
'-x+1/2, -y+1/2, -z'
'x+1/2, -y+1/2, z-1/2'

loop_
_atom_site_label
_atom_site_type_symbol
_atom_site_fract_x
_atom_site_fract_y
_atom_site_fract_z
_atom_site_U_iso_or_equiv
_atom_site_adp_type
_atom_site_occupancy
_atom_site_symmetry_multiplicity
_atom_site_calc_flag
_atom_site_refinement_flags
Cd1 Cd 0.43240(2) 0.49859(3) 0.17921(2) 0.0173(6) Uani 1 1 d .
Cd2 Cd 0.45381(2) 0.00001(3) 0.10118(2) 0.0185(6) Uani 1 1 d .
C8 C 0.4730(3) 0.3116(4) 0.1293(3) 0.0213(15) Uani 1 1 d .
H8 H 0.4910 0.3541 0.1036 0.026 Uiso 1 1 calc R
N7 N 0.4465(3) 0.3394(4) 0.1814(3) 0.0193(13) Uani 1 1 d .
C10 C 0.4264(3) 0.1851(4) 0.2032(3) 0.0213(15) Uani 1 1 d .
H10 H 0.4106 0.1424 0.2303 0.026 Uiso 1 1 calc R
N6 N 0.4515(3) 0.1562(4) 0.1506(3) 0.0244(14) Uani 1 1 d .
C9 C 0.4230(3) 0.2745(5) 0.2189(3) 0.0255(16) Uani 1 1 d .
H9 H 0.4043 0.2914 0.2556 0.031 Uiso 1 1 calc R
C7 C 0.4742(3) 0.2202(4) 0.1126(3) 0.0221(15) Uani 1 1 d .
N5 N 0.4992(3) 0.1052(3) 0.0352(3) 0.0204(13) Uani 1 1 d .
C6 C 0.4964(3) 0.1919(4) 0.0528(3) 0.0191(15) Uani 1 1 d U
N3 N 0.5135(3) 0.2513(4) 0.0083(3) 0.0263(15) Uani 1 1 d .
C12 C 0.2897(4) 0.5123(4) 0.3535(3) 0.0210(15) Uani 1 1 d .
H12 H 0.2691 0.5109 0.3110 0.025 Uiso 1 1 calc R
O1 O 0.3621(3) 0.4985(4) 0.2525(3) 0.0402(17) Uani 1 1 d .
C17 C 0.3959(4) 0.5063(4) 0.3068(3) 0.0209(16) Uani 1 1 d .
C11 C 0.3582(3) 0.5115(4) 0.3653(4) 0.0212(16) Uani 1 1 d .
N4 N 0.5173(3) 0.1061(4) -0.0255(3) 0.0207(13) Uani 1 1 d .
C1 C 0.5459(3) 0.3128(5) -0.1181(4) 0.0242(16) Uani 1 1 d .
H1 H 0.5331 0.3551 -0.0888 0.029 Uiso 1 1 calc R
C4 C 0.5452(3) 0.2223(5) -0.1020(3) 0.0224(16) Uani 1 1 d .
C5 C 0.5261(4) 0.1938(4) -0.0393(3) 0.0248(16) Uani 1 1 d .
O2 O 0.4556(3) 0.5089(3) 0.3141(3) 0.0341(15) Uani 1 1 d .
C18 C 0.1795(4) 0.5116(4) 0.3937(4) 0.0238(16) Uani 1 1 d .
C15 C 0.3522(3) 0.5150(4) 0.4808(3) 0.0221(16) Uani 1 1 d .
C16 C 0.3891(3) 0.5126(4) 0.4286(3) 0.0201(15) Uani 1 1 d .
H16 H 0.4342 0.5117 0.4364 0.024 Uiso 1 1 calc R
C14 C 0.2841(3) 0.5164(5) 0.4684(3) 0.0233(16) Uani 1 1 d .
H14 H 0.2596 0.5183 0.5030 0.028 Uiso 1 1 calc R
N1 N 0.5639(3) 0.3420(4) -0.1730(3) 0.0232(14) Uani 1 1 d .
C13 C 0.2530(3) 0.5152(4) 0.4049(4) 0.0211(16) Uani 1 1 d .
N2 N 0.5601(3) 0.1574(4) -0.1425(3) 0.0233(14) Uani 1 1 d .
C2 C 0.5792(4) 0.2766(5) -0.2144(4) 0.0295(17) Uani 1 1 d .
H2 H 0.5913 0.2935 -0.2544 0.035 Uiso 1 1 calc R
C3 C 0.5773(4) 0.1860(5) -0.1992(4) 0.0301(17) Uani 1 1 d .
H3 H 0.5884 0.1435 -0.2291 0.036 Uiso 1 1 calc R
O6 O 0.4441(2) 0.5062(3) 0.5633(2) 0.0217(12) Uani 1 1 d .
O3 O 0.1514(3) 0.5042(3) 0.3366(3) 0.0292(14) Uani 1 1 d .
O4 O 0.1496(3) 0.5162(4) 0.4428(3) 0.0337(14) Uani 1 1 d .
C19 C 0.3841(3) 0.5126(4) 0.5504(3) 0.0202(15) Uani 1 1 d .
O8 O 0.5479(3) -0.0136(3) 0.1719(3) 0.0340(14) Uani 1 1 d .
O5 O 0.3469(3) 0.5171(4) 0.5952(2) 0.0300(13) Uani 1 1 d .
N8 N 0.2036(4) 0.3051(5) 0.6130(4) 0.049(2) Uani 1 1 d .
O7 O 0.1207(3) 0.3597(4) 0.6617(3) 0.0422(15) Uani 1 1 d .
C21 C 0.1741(4) 0.3706(6) 0.6448(4) 0.044(2) Uani 1 1 d .
C20 C 0.2120(6) 0.4586(9) 0.6601(7) 0.085(4) Uani 1 1 d .
H20A H 0.1901 0.4949 0.6891 0.128 Uiso 1 1 calc R
H20B H 0.2146 0.4914 0.6206 0.128 Uiso 1 1 calc R
H20C H 0.2550 0.4445 0.6804 0.128 Uiso 1 1 calc R
C22 C 0.1676(6) 0.2222(7) 0.5964(7) 0.089(4) Uani 1 1 d .
H22A H 0.1373 0.2120 0.6271 0.133 Uiso 1 1 calc R
H22B H 0.1973 0.1721 0.5975 0.133 Uiso 1 1 calc R
H22C H 0.1444 0.2276 0.5535 0.133 Uiso 1 1 calc R
O9 O 0.6213(3) -0.1692(4) 0.1603(3) 0.0537(18) Uani 1 1 d .
C23 C 0.2682(5) 0.3147(7) 0.5885(6) 0.070(3) Uani 1 1 d .
H23A H 0.2873 0.3719 0.6023 0.105 Uiso 1 1 calc R
H23B H 0.2624 0.3120 0.5418 0.105 Uiso 1 1 calc R
H23C H 0.2964 0.2664 0.6055 0.105 Uiso 1 1 calc R
N9 N 0.7206(5) -0.2114(7) 0.1419(9) 0.127(6) Uani 1 1 d .
C25 C 0.6659(6) -0.1896(8) 0.1306(6) 0.094(5) Uani 1 1 d D
C24 C 0.6479(6) -0.2017(12) 0.0505(6) 0.103(5) Uani 1 1 d D
H24A H 0.6731 -0.1598 0.0286 0.155 Uiso 1 1 calc R
H24B H 0.6025 -0.1900 0.0383 0.155 Uiso 1 1 calc R
H24C H 0.6577 -0.2625 0.0383 0.155 Uiso 1 1 calc R
C26 C 0.7427(7) -0.1969(13) 0.2186(6) 0.122(6) Uani 1 1 d .
H26A H 0.7803 -0.1583 0.2247 0.183 Uiso 1 1 calc R
H26B H 0.7531 -0.2545 0.2389 0.183 Uiso 1 1 calc R
H26C H 0.7079 -0.1692 0.2381 0.183 Uiso 1 1 calc R
C27 C 0.7734(4) -0.2296(8) 0.1040(5) 0.066(3) Uani 1 1 d .
H27A H 0.7562 -0.2540 0.0624 0.099 Uiso 1 1 calc R
H27B H 0.8027 -0.2727 0.1267 0.099 Uiso 1 1 calc R
H27C H 0.7963 -0.1744 0.0979 0.099 Uiso 1 1 calc R

loop_
_atom_site_aniso_label
_atom_site_aniso_U_11
_atom_site_aniso_U_22
_atom_site_aniso_U_33
_atom_site_aniso_U_23
_atom_site_aniso_U_13
_atom_site_aniso_U_12
Cd1 0.0196(7) 0.0207(7) 0.0120(7) -0.00013(17) 0.0039(2) 0.00080(17)
Cd2 0.0193(7) 0.0189(7) 0.0178(7) 0.00000(17) 0.0040(2) -0.00006(17)
C8 0.023(4) 0.022(3) 0.021(4) -0.001(3) 0.008(3) 0.000(3)
N7 0.018(3) 0.028(3) 0.013(3) -0.005(2) 0.004(2) 0.003(2)
C10 0.027(4) 0.026(3) 0.012(3) 0.004(3) 0.004(3) -0.007(3)
N6 0.029(3) 0.021(3) 0.023(3) 0.001(2) 0.002(2) 0.001(2)
C9 0.033(4) 0.031(4) 0.015(3) 0.010(3) 0.010(3) -0.002(3)
C7 0.020(3) 0.020(3) 0.026(4) 0.001(3) 0.004(3) -0.002(3)
N5 0.022(3) 0.017(3) 0.024(3) 0.000(2) 0.008(2) -0.001(2)
C6 0.026(3) 0.020(3) 0.014(3) 0.007(2) 0.012(2) 0.002(2)
N3 0.046(4) 0.021(3) 0.014(3) -0.004(2) 0.017(3) -0.005(3)
C12 0.027(4) 0.023(4) 0.012(3) 0.002(2) 0.002(3) -0.001(3)
O1 0.027(3) 0.080(5) 0.014(3) -0.009(2) 0.005(2) -0.002(2)
C17 0.024(4) 0.021(4) 0.018(4) 0.005(3) 0.005(3) 0.009(3)
C11 0.017(3) 0.025(4) 0.023(4) -0.001(3) 0.005(3) -0.003(2)
N4 0.021(3) 0.022(3) 0.018(3) 0.001(2) 0.003(2) -0.002(2)
C1 0.024(4) 0.029(4) 0.022(4) -0.004(3) 0.014(3) -0.001(3)
C4 0.022(4) 0.029(4) 0.019(4) -0.003(3) 0.013(3) -0.003(3)
C5 0.037(4) 0.020(3) 0.018(4) 0.000(3) 0.006(3) 0.000(3)
O2 0.023(3) 0.060(4) 0.020(3) -0.003(2) 0.004(2) 0.001(2)
C18 0.024(4) 0.025(4) 0.022(4) -0.004(3) 0.002(3) 0.002(3)
C15 0.023(4) 0.033(4) 0.011(3) -0.007(3) 0.003(3) 0.002(3)
C16 0.015(3) 0.025(3) 0.022(4) -0.004(3) 0.007(3) 0.003(2)
C14 0.015(3) 0.038(4) 0.018(4) 0.001(3) 0.009(3) 0.001(3)
N1 0.032(3) 0.019(3) 0.019(3) -0.005(2) 0.003(2) -0.001(2)
C13 0.015(3) 0.026(3) 0.023(4) -0.005(3) 0.006(3) 0.003(3)
N2 0.028(3) 0.027(3) 0.017(3) -0.008(2) 0.011(2) -0.001(2)
C2 0.041(4) 0.027(4) 0.021(4) 0.003(3) 0.006(3) 0.002(3)
C3 0.035(4) 0.034(4) 0.023(4) 0.000(3) 0.010(3) -0.006(3)
O6 0.021(3) 0.026(3) 0.018(3) -0.0004(18) 0.003(2) 0.0018(18)
O3 0.023(3) 0.040(3) 0.024(3) 0.004(2) 0.000(2) 0.000(2)
O4 0.022(3) 0.058(3) 0.022(3) -0.001(2) 0.011(2) 0.001(2)
C19 0.026(4) 0.015(3) 0.020(4) -0.002(2) 0.007(3) 0.000(2)
O8 0.029(3) 0.043(3) 0.028(3) 0.007(2) -0.003(2) 0.004(2)
O5 0.027(3) 0.053(3) 0.012(3) -0.003(2) 0.006(2) -0.001(2)
N8 0.040(4) 0.054(5) 0.056(5) 0.006(4) 0.016(4) 0.001(3)
O7 0.033(3) 0.057(4) 0.042(3) 0.006(3) 0.023(3) 0.002(3)
C21 0.045(5) 0.055(5) 0.033(5) 0.004(4) 0.012(4) 0.006(4)
C20 0.065(7) 0.093(9) 0.105(10) -0.052(8) 0.040(7) -0.027(7)
C22 0.077(8) 0.039(6) 0.154(14) -0.014(7) 0.028(8) -0.006(5)
O9 0.053(4) 0.056(4) 0.056(4) 0.005(3) 0.022(3) 0.019(3)
C23 0.074(8) 0.062(7) 0.080(8) -0.015(6) 0.035(6) -0.012(6)
N9 0.055(7) 0.067(7) 0.27(2) -0.012(9) 0.084(9) 0.003(5)
C25 0.070(9) 0.058(7) 0.161(15) 0.039(8) 0.046(9) 0.008(6)
C24 0.061(8) 0.179(15) 0.065(9) -0.003(9) -0.008(6) 0.000(9)
C26 0.112(12) 0.225(19) 0.025(6) 0.003(9) -0.010(7) -0.024(12)
C27 0.033(5) 0.101(9) 0.063(7) -0.023(6) -0.002(5) 0.006(5)

loop_
_atom_type_symbol
_atom_type_description
_atom_type_scat_dispersion_real
_atom_type_scat_dispersion_imag
_atom_type_scat_source
C C 0.0033 0.0016 'International Tables Vol C Tables 4.2.6.8 and 6.1.1.4'
H H 0.0000 0.0000 'International Tables Vol C Tables 4.2.6.8 and 6.1.1.4'
N N 0.0061 0.0033 'International Tables Vol C Tables 4.2.6.8 and 6.1.1.4'
O O 0.0106 0.0060 'International Tables Vol C Tables 4.2.6.8 and 6.1.1.4'
Cd Cd -0.8075 1.2024 'International Tables Vol C Tables 4.2.6.8 and 6.1.1.4'

loop_
_geom_angle_atom_site_label_1
_geom_angle_atom_site_label_2
_geom_angle_atom_site_label_3
_geom_angle
_geom_angle_site_symmetry_1
_geom_angle_site_symmetry_3
O1 Cd1 O2 134.0(2) . 2_655
O1 Cd1 O5 90.4(2) . 6_565
O2 Cd1 O5 135.54(18) 2_655 6_565
O1 Cd1 N1 93.8(2) . 5_665
O2 Cd1 N1 84.17(19) 2_655 5_665
O5 Cd1 N1 94.87(19) 6_565 5_665
O1 Cd1 N7 94.38(19) . .
O2 Cd1 N7 86.75(18) 2_655 .
O5 Cd1 N7 89.80(18) 6_565 .
N1 Cd1 N7 170.6(2) 5_665 .
O1 Cd1 O6 145.27(19) . 6_565
O2 Cd1 O6 80.68(18) 2_655 6_565
O5 Cd1 O6 54.89(17) 6_565 6_565
N1 Cd1 O6 88.15(16) 5_665 6_565
N7 Cd1 O6 87.85(16) . 6_565
O1 Cd1 C19 118.2(2) . 6_565
O2 Cd1 C19 107.7(2) 2_655 6_565
O5 Cd1 C19 27.85(19) 6_565 6_565
N1 Cd1 C19 90.99(18) 5_665 6_565
N7 Cd1 C19 89.33(17) . 6_565
O6 Cd1 C19 27.05(19) 6_565 6_565
O4 Cd2 O8 164.6(2) 4_545 .
O4 Cd2 N5 97.26(19) 4_545 .
O8 Cd2 N5 93.37(19) . .
O4 Cd2 N4 96.36(19) 4_545 5_655
O8 Cd2 N4 95.77(19) . 5_655
N5 Cd2 N4 84.11(19) . 5_655
O4 Cd2 N2 95.34(19) 4_545 5_655
O8 Cd2 N2 79.97(18) . 5_655
N5 Cd2 N2 152.37(17) . 5_655
N4 Cd2 N2 70.09(18) 5_655 5_655
O4 Cd2 N6 90.09(19) 4_545 .
O8 Cd2 N6 83.06(18) . .
N5 Cd2 N6 70.20(19) . .
N4 Cd2 N6 154.12(18) 5_655 .
N2 Cd2 N6 134.34(19) 5_655 .
N7 C8 C7 121.3(6) . .
N7 C8 H8 119.3 . .
C7 C8 H8 119.3 . .
C8 N7 C9 117.2(6) . .
C8 N7 Cd1 110.6(4) . .
C9 N7 Cd1 131.1(4) . .
N6 C10 C9 122.8(6) . .
N6 C10 H10 118.6 . .
C9 C10 H10 118.6 . .
C10 N6 C7 116.9(6) . .
C10 N6 Cd2 130.7(4) . .
C7 N6 Cd2 112.1(4) . .
N7 C9 C10 120.8(6) . .
N7 C9 H9 119.6 . .
C10 C9 H9 119.6 . .
N6 C7 C8 120.9(6) . .
N6 C7 C6 118.2(6) . .
C8 C7 C6 120.8(6) . .
C6 N5 N4 105.7(5) . .
C6 N5 Cd2 116.3(4) . .
N4 N5 Cd2 136.5(4) . .
N5 C6 N3 114.4(6) . .
N5 C6 C7 122.9(5) . .
N3 C6 C7 122.7(6) . .
C5 N3 C6 100.4(6) . .
C13 C12 C11 120.3(7) . .
C13 C12 H12 119.8 . .
C11 C12 H12 119.8 . .
C17 O1 Cd1 105.8(5) . .
O2 C17 O1 123.7(7) . .
O2 C17 C11 120.6(6) . .
O1 C17 C11 115.7(6) . .
C16 C11 C12 120.0(6) . .
C16 C11 C17 122.1(6) . .
C12 C11 C17 117.9(6) . .
C5 N4 N5 105.6(5) . .
C5 N4 Cd2 116.5(4) . 5_655
N5 N4 Cd2 137.4(4) . 5_655
N1 C1 C4 122.7(6) . .
N1 C1 H1 118.7 . .
C4 C1 H1 118.7 . .
N2 C4 C1 122.2(6) . .
N2 C4 C5 117.5(6) . .
C1 C4 C5 120.3(6) . .
N4 C5 N3 113.9(6) . .
N4 C5 C4 121.7(6) . .
N3 C5 C4 124.4(6) . .
C17 O2 Cd1 173.3(5) . 2_655
O3 C18 O4 123.3(7) . .
O3 C18 C13 119.2(7) . .
O4 C18 C13 117.5(7) . .
C16 C15 C14 119.5(6) . .
C16 C15 C19 121.4(6) . .
C14 C15 C19 119.0(6) . .
C11 C16 C15 120.0(6) . .
C11 C16 H16 120.0 . .
C15 C16 H16 120.0 . .
C13 C14 C15 120.7(6) . .
C13 C14 H14 119.7 . .
C15 C14 H14 119.7 . .
C1 N1 C2 115.5(6) . .
C1 N1 Cd1 112.8(4) . 5_665
C2 N1 Cd1 131.6(5) . 5_665
C12 C13 C14 119.5(7) . .
C12 C13 C18 121.3(7) . .
C14 C13 C18 119.1(6) . .
C4 N2 C3 115.8(6) . .
C4 N2 Cd2 113.8(4) . 5_655
C3 N2 Cd2 130.3(5) . 5_655
N1 C2 C3 122.2(7) . .
N1 C2 H2 118.9 . .
C3 C2 H2 118.9 . .
N2 C3 C2 121.7(7) . .
N2 C3 H3 119.2 . .
C2 C3 H3 119.2 . .
C19 O6 Cd1 89.6(4) . 6_566
C18 O4 Cd2 102.1(5) . 4
O6 C19 O5 121.7(7) . .
O6 C19 C15 120.9(6) . .
O5 C19 C15 117.3(6) . .
O6 C19 Cd1 63.3(4) . 6_566
O5 C19 Cd1 58.5(4) . 6_566
C15 C19 Cd1 175.2(5) . 6_566
C19 O5 Cd1 93.7(4) . 6_566
C21 N8 C22 117.8(8) . .
C21 N8 C23 125.0(8) . .
C22 N8 C23 117.0(8) . .
O7 C21 N8 121.9(9) . .
O7 C21 C20 121.1(8) . .
N8 C21 C20 117.0(8) . .
C21 C20 H20A 109.5 . .
C21 C20 H20B 109.5 . .
H20A C20 H20B 109.5 . .
C21 C20 H20C 109.5 . .
H20A C20 H20C 109.5 . .
H20B C20 H20C 109.5 . .
N8 C22 H22A 109.5 . .
N8 C22 H22B 109.5 . .
H22A C22 H22B 109.5 . .
N8 C22 H22C 109.5 . .
H22A C22 H22C 109.5 . .
H22B C22 H22C 109.5 . .
N8 C23 H23A 109.5 . .
N8 C23 H23B 109.5 . .
H23A C23 H23B 109.5 . .
N8 C23 H23C 109.5 . .
H23A C23 H23C 109.5 . .
H23B C23 H23C 109.5 . .
C25 N9 C27 136.0(17) . .
C25 N9 C26 108.0(13) . .
C27 N9 C26 114.6(11) . .
N9 C25 O9 138.3(15) . .
N9 C25 C24 105.1(13) . .
O9 C25 C24 116.3(11) . .
C25 C24 H24A 109.5 . .
C25 C24 H24B 109.5 . .
H24A C24 H24B 109.5 . .
C25 C24 H24C 109.5 . .
H24A C24 H24C 109.5 . .
H24B C24 H24C 109.5 . .
N9 C26 H26A 109.5 . .
N9 C26 H26B 109.5 . .
H26A C26 H26B 109.5 . .
N9 C26 H26C 109.5 . .
H26A C26 H26C 109.5 . .
H26B C26 H26C 109.5 . .
N9 C27 H27A 109.5 . .
N9 C27 H27B 109.5 . .
H27A C27 H27B 109.5 . .
N9 C27 H27C 109.5 . .
H27A C27 H27C 109.5 . .
H27B C27 H27C 109.5 . .

loop_
_geom_bond_atom_site_label_1
_geom_bond_atom_site_label_2
_geom_bond_distance
_geom_bond_site_symmetry_2
Cd1 O1 2.231(5) .
Cd1 O2 2.313(5) 2_655
Cd1 O5 2.335(5) 6_565
Cd1 N1 2.357(5) 5_665
Cd1 N7 2.366(5) .
Cd1 O6 2.443(5) 6_565
Cd1 C19 2.734(7) 6_565
Cd2 O4 2.234(5) 4_545
Cd2 O8 2.297(6) .
Cd2 N5 2.341(5) .
Cd2 N4 2.346(5) 5_655
Cd2 N2 2.504(6) 5_655
Cd2 N6 2.524(6) .
C8 N7 1.334(8) .
C8 C7 1.394(9) .
C8 H8 0.9300 .
N7 C9 1.360(8) .
C10 N6 1.333(9) .
C10 C9 1.363(10) .
C10 H10 0.9300 .
N6 C7 1.351(9) .
C9 H9 0.9300 .
C7 C6 1.437(9) .
N5 C6 1.332(8) .
N5 N4 1.356(8) .
C6 N3 1.352(8) .
N3 C5 1.350(9) .
C12 C13 1.385(10) .
C12 C11 1.409(10) .
C12 H12 0.9300 .
O1 C17 1.253(9) .
C17 O2 1.229(9) .
C17 C11 1.523(9) .
C11 C16 1.386(10) .
N4 C5 1.343(8) .
N4 Cd2 2.346(5) 5_655
C1 N1 1.314(9) .
C1 C4 1.377(10) .
C1 H1 0.9300 .
C4 N2 1.334(8) .
C4 C5 1.464(9) .
O2 Cd1 2.313(5) 2_655
C18 O3 1.255(9) .
C18 O4 1.258(9) .
C18 C13 1.514(10) .
C15 C16 1.400(9) .
C15 C14 1.403(10) .
C15 C19 1.509(10) .
C16 H16 0.9300 .
C14 C13 1.391(10) .
C14 H14 0.9300 .
N1 C2 1.353(9) .
N1 Cd1 2.357(5) 5_665
N2 C3 1.338(9) .
N2 Cd2 2.504(6) 5_655
C2 C3 1.374(10) .
C2 H2 0.9300 .
C3 H3 0.9300 .
O6 C19 1.243(9) .
O6 Cd1 2.443(5) 6_566
O4 Cd2 2.234(5) 4
C19 O5 1.280(8) .
C19 Cd1 2.734(7) 6_566
O5 Cd1 2.335(5) 6_566
N8 C21 1.358(12) .
N8 C22 1.451(13) .
N8 C23 1.498(12) .
O7 C21 1.212(10) .
C21 C20 1.529(14) .
C20 H20A 0.9600 .
C20 H20B 0.9600 .
C20 H20C 0.9600 .
C22 H22A 0.9600 .
C22 H22B 0.9600 .
C22 H22C 0.9600 .
O9 C25 1.211(13) .
C23 H23A 0.9600 .
C23 H23B 0.9600 .
C23 H23C 0.9600 .
N9 C25 1.174(16) .
N9 C27 1.449(13) .
N9 C26 1.613(19) .
C25 C24 1.664(9) .
C24 H24A 0.9600 .
C24 H24B 0.9600 .
C24 H24C 0.9600 .
C26 H26A 0.9600 .
C26 H26B 0.9600 .
C26 H26C 0.9600 .
C27 H27A 0.9600 .
C27 H27B 0.9600 .
C27 H27C 0.9600 .
